data_7228738
loop_
_publ_author_name
'Li, Li Li'
'Wang, Hui'
'Wang, Weizhou'
'Jin, Wei Jun'

_publ_section_title
;
 Interactions between haloperfluorobenzenes and fluoranthene in
 luminescent cocrystals from \p--hole&#x00B7;&#x00B7;&#x00B7;\p to
 \s--hole&#x00B7;&#x00B7;&#x00B7;\p bonds
;
_journal_name_full CrystEngComm
_journal_paper_doi 10.1039/C7CE00950J
_journal_year 2017
_chemical_formula_moiety 'C6 F5 I, C16 H10'
_chemical_formula_sum 'C22 H10 F5 I'
_chemical_formula_weight 496.20
_chemical_name_systematic 1IPB-FA
_space_group_crystal_system monoclinic
_space_group_IT_number 14
_space_group_name_Hall '-P 2yn'
_space_group_name_H-M_alt 'P 1 21/n 1'
_symmetry_space_group_name_Hall '-P 2yn'
_symmetry_space_group_name_H-M 'P 1 21/n 1'
_atom_sites_solution_hydrogens geom
_audit_creation_date 2016-12-31
_audit_creation_method
;
Olex2 1.2
(compiled 2015.09.30 svn.r3233 for OlexSys, GUI svn.r5103)
;
_audit_update_record
;
2017-07-20 deposited with the CCDC.
2017-07-24 downloaded from the CCDC.
;
_cell_angle_alpha 90
_cell_angle_beta 105.274(5)
_cell_angle_gamma 90
_cell_formula_units_Z 4
_cell_length_a 9.5860(6)
_cell_length_b 15.0356(7)
_cell_length_c 12.5798(6)
_cell_measurement_reflns_used 2966
_cell_measurement_temperature 100.00(10)
_cell_measurement_theta_max 28.0090
_cell_measurement_theta_min 4.0930
_cell_volume 1749.10(17)
_computing_cell_refinement 'CrysAlisPro 1.171.39.6a (Rigaku OD, 2015)'
_computing_data_collection 'CrysAlisPro 1.171.39.6a (Rigaku OD, 2015)'
_computing_data_reduction 'CrysAlisPro 1.171.39.6a (Rigaku OD, 2015)'
_computing_molecular_graphics 'Olex2 (Dolomanov et al., 2009)'
_computing_publication_material 'Olex2 (Dolomanov et al., 2009)'
_computing_structure_refinement 'ShelXL (Sheldrick, 2015)'
_computing_structure_solution 'ShelXT (Sheldrick, 2015)'
_diffrn_ambient_environment N~2~
_diffrn_ambient_temperature 100.00(10)
_diffrn_detector 'CCD plate'
_diffrn_detector_area_resol_mean 5.3127
_diffrn_detector_type AtlasS2
_diffrn_measured_fraction_theta_full 0.998
_diffrn_measured_fraction_theta_max 0.833
_diffrn_measurement_details
;
List of Runs (angles in degrees, time in seconds):

  # Type    Start    End  Width  t~exp~   \w     \q     \k     \f   Frames
#--------------------------------------------------------------------------
  1  \w    -41.00  19.00   1.00    2.00    --   12.76 -37.00 -60.00   60
  2  \w    -74.00  48.00   1.00    2.00    --   12.76   0.00-180.00  122
  3  \w     68.00  99.00   1.00    2.00    --   12.76-178.00 -30.00   31
;
_diffrn_measurement_device 'four-circle diffractometer'
_diffrn_measurement_device_type 'SuperNova, Dual, Cu at home/near, AtlasS2'
_diffrn_measurement_method '\w scans'
_diffrn_orient_matrix_type 'CrysAlisPro convention (1999,Acta A55,543-557)'
_diffrn_orient_matrix_UB_11 -0.0719132000
_diffrn_orient_matrix_UB_12 -0.0159231000
_diffrn_orient_matrix_UB_13 -0.0099380000
_diffrn_orient_matrix_UB_21 0.0208798000
_diffrn_orient_matrix_UB_22 -0.0405989000
_diffrn_orient_matrix_UB_23 -0.0201297000
_diffrn_orient_matrix_UB_31 0.0164847000
_diffrn_orient_matrix_UB_32 -0.0180227000
_diffrn_orient_matrix_UB_33 0.0539841000
_diffrn_radiation_monochromator mirror
_diffrn_radiation_probe x-ray
_diffrn_radiation_type MoK\a
_diffrn_radiation_wavelength 0.71073
_diffrn_reflns_av_R_equivalents 0.0395
_diffrn_reflns_av_unetI/netI 0.0647
_diffrn_reflns_Laue_measured_fraction_full 0.998
_diffrn_reflns_Laue_measured_fraction_max 0.833
_diffrn_reflns_limit_h_max 11
_diffrn_reflns_limit_h_min -12
_diffrn_reflns_limit_k_max 20
_diffrn_reflns_limit_k_min -13
_diffrn_reflns_limit_l_max 17
_diffrn_reflns_limit_l_min -12
_diffrn_reflns_number 9526
_diffrn_reflns_point_group_measured_fraction_full 0.998
_diffrn_reflns_point_group_measured_fraction_max 0.833
_diffrn_reflns_theta_full 26.000
_diffrn_reflns_theta_max 29.950
_diffrn_reflns_theta_min 3.385
_diffrn_source 'micro-focus sealed X-ray tube'
_diffrn_source_type 'SuperNova (Mo) X-ray Source'
_exptl_absorpt_coefficient_mu 1.886
_exptl_absorpt_correction_T_max 1.00000
_exptl_absorpt_correction_T_min 0.51416
_exptl_absorpt_correction_type multi-scan
_exptl_absorpt_process_details
;
CrysAlisPro 1.171.39.6a (Rigaku Oxford Diffraction, 2015)
Empirical absorption correction using spherical harmonics,
 implemented in SCALE3 ABSPACK scaling algorithm.
;
_exptl_crystal_colour colourless
_exptl_crystal_colour_primary colourless
_exptl_crystal_density_diffrn 1.884
_exptl_crystal_description cube
_exptl_crystal_F_000 960
_exptl_crystal_size_max 0.3
_exptl_crystal_size_mid 0.2
_exptl_crystal_size_min 0.2
_refine_diff_density_max 1.028
_refine_diff_density_min -0.778
_refine_diff_density_rms 0.140
_refine_ls_extinction_method none
_refine_ls_goodness_of_fit_ref 1.039
_refine_ls_hydrogen_treatment constr
_refine_ls_matrix_type full
_refine_ls_number_parameters 253
_refine_ls_number_reflns 4232
_refine_ls_number_restraints 0
_refine_ls_restrained_S_all 1.039
_refine_ls_R_factor_all 0.0589
_refine_ls_R_factor_gt 0.0394
_refine_ls_shift/su_max 0.000
_refine_ls_shift/su_mean 0.000
_refine_ls_structure_factor_coef Fsqd
_refine_ls_weighting_details 'w=1/[\s^2^(Fo^2^)+(0.0278P)^2^] where P=(Fo^2^+2Fc^2^)/3'
_refine_ls_weighting_scheme calc
_refine_ls_wR_factor_gt 0.0718
_refine_ls_wR_factor_ref 0.0813
_reflns_Friedel_coverage 0.000
_reflns_number_gt 3272
_reflns_number_total 4232
_reflns_threshold_expression 'I > 2\s(I)'
_cod_data_source_file c7ce00950j2.cif
_cod_data_source_block 20161218b
_cod_original_cell_volume 1749.09(16)
_cod_database_code 7228738
_chemical_oxdiff_formula c1h1f1i1
_chemical_oxdiff_usercomment Eu
_shelx_space_group_comment
;
The symmetry employed for this shelxl refinement is uniquely defined
by the following loop, which should always be used as a source of
symmetry information in preference to the above space-group names.
They are only intended as comments.
;
_reflns_odcompleteness_completeness 99.70
_reflns_odcompleteness_iscentric 1
_reflns_odcompleteness_theta 26.32
_olex2_refinement_description
;
1. Fixed Uiso
 At 1.2 times of:
  All C(H) groups
2.a Aromatic/amide H refined with riding coordinates:
 C8(H8), C9(H9), C10(H10), C11(H11), C14(H14), C15(H15), C16(H16), C18(H18),
 C19(H19), C20(H20)
;
_shelx_shelxl_version_number 2014/7
_olex2_submission_special_instructions 'No special instructions were received'
_oxdiff_exptl_absorpt_empirical_details
;
Empirical correction (ABSPACK) includes:
- Absorption correction using spherical harmonics
- Frame scaling
;
_oxdiff_exptl_absorpt_empirical_full_max 2.129
_oxdiff_exptl_absorpt_empirical_full_min 0.659

loop_
_space_group_symop_operation_xyz
'x, y, z'
'-x+1/2, y+1/2, -z+1/2'
'-x, -y, -z'
'x-1/2, -y-1/2, z-1/2'

loop_
_atom_site_label
_atom_site_type_symbol
_atom_site_fract_x
_atom_site_fract_y
_atom_site_fract_z
_atom_site_U_iso_or_equiv
_atom_site_adp_type
_atom_site_occupancy
_atom_site_site_symmetry_order
_atom_site_calc_flag
_atom_site_refinement_flags_posn
C1 C 0.7235(4) 0.3310(2) 0.5014(2) 0.0126(7) Uani 1 1 d .
C2 C 0.7546(4) 0.2427(3) 0.4888(2) 0.0171(8) Uani 1 1 d .
C3 C 0.6814(4) 0.1754(2) 0.5260(2) 0.0153(7) Uani 1 1 d .
C4 C 0.5743(4) 0.1970(3) 0.5768(2) 0.0167(8) Uani 1 1 d .
C5 C 0.5420(4) 0.2844(3) 0.5911(2) 0.0173(8) Uani 1 1 d .
C6 C 0.6157(4) 0.3508(2) 0.5522(2) 0.0149(7) Uani 1 1 d .
F1 F 0.8580(2) 0.22007(15) 0.43915(14) 0.0227(5) Uani 1 1 d .
F2 F 0.7137(2) 0.08981(14) 0.51374(15) 0.0227(5) Uani 1 1 d .
F3 F 0.5028(2) 0.13168(15) 0.61217(15) 0.0245(5) Uani 1 1 d .
F4 F 0.4385(2) 0.30546(15) 0.64030(14) 0.0235(5) Uani 1 1 d .
F5 F 0.5819(2) 0.43548(13) 0.56736(15) 0.0220(5) Uani 1 1 d .
I1 I 0.83589(2) 0.43248(2) 0.44793(2) 0.01982(9) Uani 1 1 d .
C7 C 0.5589(4) 0.3185(2) 0.2034(2) 0.0153(8) Uani 1 1 d .
C8 C 0.6590(4) 0.3441(3) 0.1468(2) 0.0165(8) Uani 1 1 d .
H8 H 0.7167 0.3020 0.1248 0.020 Uiso 1 1 calc R
C9 C 0.6713(4) 0.4336(3) 0.1238(3) 0.0178(8) Uani 1 1 d .
H9 H 0.7376 0.4515 0.0858 0.021 Uiso 1 1 calc R
C10 C 0.5856(4) 0.4969(3) 0.1569(2) 0.0182(8) Uani 1 1 d .
H10 H 0.5952 0.5565 0.1404 0.022 Uiso 1 1 calc R
C11 C 0.4859(4) 0.4725(3) 0.2142(2) 0.0167(8) Uani 1 1 d .
H11 H 0.4297 0.5153 0.2368 0.020 Uiso 1 1 calc R
C12 C 0.4714(3) 0.3837(2) 0.2371(2) 0.0135(7) Uani 1 1 d .
C13 C 0.3735(3) 0.3360(2) 0.2922(2) 0.0123(7) Uani 1 1 d .
C14 C 0.2660(4) 0.3610(3) 0.3404(2) 0.0173(8) Uani 1 1 d .
H14 H 0.2423 0.4206 0.3450 0.021 Uiso 1 1 calc R
C15 C 0.1919(4) 0.2928(3) 0.3830(3) 0.0202(8) Uani 1 1 d .
H15 H 0.1188 0.3092 0.4153 0.024 Uiso 1 1 calc R
C16 C 0.2243(4) 0.2039(3) 0.3782(2) 0.0195(8) Uani 1 1 d .
H16 H 0.1733 0.1616 0.4066 0.023 Uiso 1 1 calc R
C17 C 0.3362(4) 0.1766(2) 0.3295(2) 0.0155(8) Uani 1 1 d .
C18 C 0.3861(4) 0.0889(3) 0.3198(3) 0.0185(8) Uani 1 1 d .
H18 H 0.3437 0.0413 0.3467 0.022 Uiso 1 1 calc R
C19 C 0.4967(4) 0.0737(2) 0.2708(3) 0.0176(8) Uani 1 1 d .
H19 H 0.5275 0.0156 0.2651 0.021 Uiso 1 1 calc R
C20 C 0.5651(4) 0.1444(3) 0.2288(2) 0.0175(8) Uani 1 1 d .
H20 H 0.6401 0.1328 0.1966 0.021 Uiso 1 1 calc R
C21 C 0.5189(3) 0.2299(2) 0.2365(2) 0.0129(7) Uani 1 1 d .
C22 C 0.4056(3) 0.2442(2) 0.2878(2) 0.0144(7) Uani 1 1 d .

loop_
_atom_site_aniso_label
_atom_site_aniso_U_11
_atom_site_aniso_U_22
_atom_site_aniso_U_33
_atom_site_aniso_U_23
_atom_site_aniso_U_13
_atom_site_aniso_U_12
C1 0.0146(17) 0.0138(19) 0.0081(14) 0.0028(14) 0.0006(12) -0.0014(15)
C2 0.0121(16) 0.026(2) 0.0133(16) -0.0002(16) 0.0032(13) 0.0043(17)
C3 0.0176(18) 0.0117(19) 0.0133(15) 0.0000(15) -0.0019(13) -0.0001(16)
C4 0.0158(17) 0.016(2) 0.0155(16) 0.0053(15) -0.0004(13) -0.0027(17)
C5 0.0151(17) 0.023(2) 0.0133(16) 0.0014(16) 0.0031(13) 0.0001(17)
C6 0.0151(17) 0.0128(19) 0.0148(16) -0.0001(15) 0.0005(13) 0.0017(16)
F1 0.0191(11) 0.0268(14) 0.0234(10) -0.0041(9) 0.0078(8) 0.0037(10)
F2 0.0270(12) 0.0118(12) 0.0257(10) -0.0032(9) 0.0005(9) 0.0028(10)
F3 0.0241(11) 0.0217(13) 0.0268(10) 0.0058(10) 0.0053(9) -0.0092(10)
F4 0.0187(11) 0.0300(14) 0.0257(10) -0.0004(10) 0.0130(8) 0.0007(10)
F5 0.0259(12) 0.0126(11) 0.0294(11) -0.0019(9) 0.0105(9) 0.0026(10)
I1 0.01868(13) 0.02161(15) 0.01856(13) 0.00330(10) 0.00381(9) -0.00660(11)
C7 0.0167(17) 0.017(2) 0.0099(15) -0.0023(14) -0.0004(12) -0.0030(16)
C8 0.0153(17) 0.019(2) 0.0151(16) 0.0001(16) 0.0031(13) 0.0007(16)
C9 0.0151(17) 0.025(2) 0.0137(16) 0.0047(16) 0.0046(13) -0.0053(17)
C10 0.0223(19) 0.013(2) 0.0170(17) 0.0047(15) 0.0008(14) 0.0003(17)
C11 0.0135(17) 0.018(2) 0.0174(16) -0.0006(15) 0.0014(13) -0.0001(16)
C12 0.0113(16) 0.018(2) 0.0097(15) -0.0003(15) -0.0006(12) 0.0011(16)
C13 0.0123(16) 0.0158(19) 0.0076(14) -0.0003(14) 0.0008(12) -0.0023(15)
C14 0.0130(17) 0.021(2) 0.0156(16) -0.0020(15) -0.0003(13) 0.0022(16)
C15 0.0148(17) 0.030(2) 0.0172(16) -0.0023(17) 0.0073(13) -0.0047(18)
C16 0.0169(18) 0.027(2) 0.0135(16) 0.0010(16) 0.0026(13) -0.0077(18)
C17 0.0132(17) 0.019(2) 0.0143(15) -0.0013(15) 0.0032(13) -0.0018(16)
C18 0.0200(19) 0.020(2) 0.0133(16) 0.0019(15) 0.0001(13) -0.0058(17)
C19 0.0200(18) 0.0113(19) 0.0185(17) -0.0014(15) -0.0004(14) 0.0015(16)
C20 0.0149(17) 0.022(2) 0.0156(16) -0.0021(16) 0.0043(13) 0.0015(17)
C21 0.0115(16) 0.016(2) 0.0093(15) 0.0001(14) -0.0001(12) -0.0006(15)
C22 0.0123(16) 0.017(2) 0.0128(15) -0.0002(15) 0.0011(13) 0.0009(15)

loop_
_atom_type_symbol
_atom_type_description
_atom_type_scat_dispersion_real
_atom_type_scat_dispersion_imag
_atom_type_scat_source
C C 0.0033 0.0016 'International Tables Vol C Tables 4.2.6.8 and 6.1.1.4'
H H 0.0000 0.0000 'International Tables Vol C Tables 4.2.6.8 and 6.1.1.4'
F F 0.0171 0.0103 'International Tables Vol C Tables 4.2.6.8 and 6.1.1.4'
I I -0.4742 1.8119 'International Tables Vol C Tables 4.2.6.8 and 6.1.1.4'

loop_
_geom_angle_atom_site_label_1
_geom_angle_atom_site_label_2
_geom_angle_atom_site_label_3
_geom_angle
C2 C1 C6 118.1(3)
C2 C1 I1 121.6(3)
C6 C1 I1 120.4(3)
C1 C2 C3 121.5(3)
F1 C2 C1 120.3(3)
F1 C2 C3 118.2(3)
C2 C3 C4 119.3(3)
F2 C3 C2 120.7(3)
F2 C3 C4 120.0(3)
C5 C4 C3 120.4(3)
F3 C4 C3 119.2(3)
F3 C4 C5 120.4(3)
C4 C5 C6 119.3(3)
F4 C5 C4 120.5(3)
F4 C5 C6 120.2(3)
C1 C6 C5 121.4(3)
F5 C6 C1 120.5(3)
F5 C6 C5 118.0(3)
C8 C7 C12 120.1(3)
C8 C7 C21 131.2(3)
C12 C7 C21 108.7(3)
C7 C8 H8 120.6
C9 C8 C7 118.9(3)
C9 C8 H8 120.6
C8 C9 H9 119.6
C8 C9 C10 120.7(3)
C10 C9 H9 119.6
C9 C10 H10 119.5
C11 C10 C9 121.1(3)
C11 C10 H10 119.5
C10 C11 H11 120.5
C12 C11 C10 119.0(3)
C12 C11 H11 120.5
C7 C12 C13 107.4(3)
C11 C12 C7 120.2(3)
C11 C12 C13 132.3(3)
C14 C13 C12 135.2(3)
C14 C13 C22 118.5(3)
C22 C13 C12 106.3(3)
C13 C14 H14 120.9
C13 C14 C15 118.2(3)
C15 C14 H14 120.9
C14 C15 H15 118.7
C16 C15 C14 122.6(3)
C16 C15 H15 118.7
C15 C16 H16 119.9
C15 C16 C17 120.2(3)
C17 C16 H16 119.9
C18 C17 C16 127.8(3)
C22 C17 C16 116.0(3)
C22 C17 C18 116.2(3)
C17 C18 H18 119.7
C19 C18 C17 120.6(3)
C19 C18 H18 119.7
C18 C19 H19 119.1
C18 C19 C20 121.8(3)
C20 C19 H19 119.1
C19 C20 H20 120.5
C21 C20 C19 119.0(3)
C21 C20 H20 120.5
C20 C21 C7 135.5(3)
C20 C21 C22 118.3(3)
C22 C21 C7 106.2(3)
C17 C22 C13 124.5(3)
C17 C22 C21 124.1(3)
C21 C22 C13 111.4(3)

loop_
_geom_bond_atom_site_label_1
_geom_bond_atom_site_label_2
_geom_bond_distance
C1 C2 1.378(5)
C1 C6 1.383(5)
C1 I1 2.079(3)
C2 C3 1.382(5)
C2 F1 1.347(4)
C3 C4 1.383(5)
C3 F2 1.341(4)
C4 C5 1.373(5)
C4 F3 1.339(4)
C5 C6 1.384(5)
C5 F4 1.338(4)
C6 F5 1.340(4)
C7 C8 1.391(5)
C7 C12 1.426(5)
C7 C21 1.476(5)
C8 H8 0.9300
C8 C9 1.388(5)
C9 H9 0.9300
C9 C10 1.391(5)
C10 H10 0.9300
C10 C11 1.390(5)
C11 H11 0.9300
C11 C12 1.380(5)
C12 C13 1.489(5)
C13 C14 1.378(5)
C13 C22 1.419(5)
C14 H14 0.9300
C14 C15 1.429(5)
C15 H15 0.9300
C15 C16 1.378(5)
C16 H16 0.9300
C16 C17 1.428(5)
C17 C18 1.418(5)
C17 C22 1.391(5)
C18 H18 0.9300
C18 C19 1.379(5)
C19 H19 0.9300
C19 C20 1.422(5)
C20 H20 0.9300
C20 C21 1.371(5)
C21 C22 1.418(4)

loop_
_geom_torsion_atom_site_label_1
_geom_torsion_atom_site_label_2
_geom_torsion_atom_site_label_3
_geom_torsion_atom_site_label_4
_geom_torsion
C1 C2 C3 C4 0.1(5)
C1 C2 C3 F2 -179.6(3)
C2 C1 C6 C5 0.9(5)
C2 C1 C6 F5 179.4(3)
C2 C3 C4 C5 -0.6(5)
C2 C3 C4 F3 179.6(3)
C3 C4 C5 C6 1.3(5)
C3 C4 C5 F4 -179.9(3)
C4 C5 C6 C1 -1.4(5)
C4 C5 C6 F5 -180.0(3)
C6 C1 C2 C3 -0.3(5)
C6 C1 C2 F1 179.6(3)
F1 C2 C3 C4 -179.7(3)
F1 C2 C3 F2 0.6(4)
F2 C3 C4 C5 179.1(3)
F2 C3 C4 F3 -0.7(4)
F3 C4 C5 C6 -178.9(3)
F3 C4 C5 F4 -0.2(5)
F4 C5 C6 C1 179.8(3)
F4 C5 C6 F5 1.2(4)
I1 C1 C2 C3 178.9(2)
I1 C1 C2 F1 -1.3(4)
I1 C1 C6 C5 -178.3(2)
I1 C1 C6 F5 0.2(4)
C7 C8 C9 C10 0.2(5)
C7 C12 C13 C14 -179.4(3)
C7 C12 C13 C22 -0.7(3)
C7 C21 C22 C13 -1.6(3)
C7 C21 C22 C17 179.2(3)
C8 C7 C12 C11 -0.2(4)
C8 C7 C12 C13 178.4(3)
C8 C7 C21 C20 2.9(6)
C8 C7 C21 C22 -177.4(3)
C8 C9 C10 C11 0.3(5)
C9 C10 C11 C12 -0.7(5)
C10 C11 C12 C7 0.7(4)
C10 C11 C12 C13 -177.6(3)
C11 C12 C13 C14 -1.0(6)
C11 C12 C13 C22 177.8(3)
C12 C7 C8 C9 -0.2(4)
C12 C7 C21 C20 -178.6(3)
C12 C7 C21 C22 1.1(3)
C12 C13 C14 C15 178.3(3)
C12 C13 C22 C17 -179.3(3)
C12 C13 C22 C21 1.4(3)
C13 C14 C15 C16 0.3(5)
C14 C13 C22 C17 -0.3(5)
C14 C13 C22 C21 -179.6(3)
C14 C15 C16 C17 0.2(5)
C15 C16 C17 C18 178.4(3)
C15 C16 C17 C22 -0.8(5)
C16 C17 C18 C19 -179.5(3)
C16 C17 C22 C13 0.9(5)
C16 C17 C22 C21 -179.9(3)
C17 C18 C19 C20 0.2(5)
C18 C17 C22 C13 -178.4(3)
C18 C17 C22 C21 0.8(5)
C18 C19 C20 C21 -0.5(5)
C19 C20 C21 C7 -179.4(3)
C19 C20 C21 C22 0.9(4)
C20 C21 C22 C13 178.2(3)
C20 C21 C22 C17 -1.1(5)
C21 C7 C8 C9 178.1(3)
C21 C7 C12 C11 -178.9(3)
C21 C7 C12 C13 -0.3(3)
C22 C13 C14 C15 -0.3(4)
C22 C17 C18 C19 -0.3(5)
